data_7231489
loop_
_publ_author_name
'Bai, Nannan'
'Gao, Ruicheng'
'Wang, Haihua'
'Wu, Yunlong'
'Hou, Lei'
'Wang, Yao-Yu'

_publ_section_title
;
 Five transition metal coordination polymers driven by a semirigid
 trifunctional nicotinic acid ligand: selective adsorption and magnetic
 properties
;
_journal_issue 38
_journal_name_full CrystEngComm
_journal_page_first 5726
_journal_paper_doi 10.1039/C8CE01003J
_journal_volume 20
_journal_year 2018
_chemical_formula_moiety 'C28 H16 Co3 N2 O16, H2 O'
_chemical_formula_sum 'C28 H18 Co3 N2 O17'
_chemical_formula_weight 831.23
_space_group_crystal_system triclinic
_space_group_IT_number 2
_space_group_name_Hall '-P 1'
_space_group_name_H-M_alt 'P -1'
_symmetry_space_group_name_Hall '-P 1'
_symmetry_space_group_name_H-M 'P -1'
_atom_sites_solution_hydrogens mixed
_audit_creation_date 2017-05-05
_audit_creation_method
;
Olex2 1.2-beta
(compiled 2017.03.28 svn.r3405 for OlexSys, GUI svn.r5335)
;
_audit_update_record
;
2017-12-31 deposited with the CCDC.
2018-08-07 downloaded from the CCDC.
;
_cell_angle_alpha 114.411(4)
_cell_angle_beta 94.739(5)
_cell_angle_gamma 104.111(5)
_cell_formula_units_Z 1
_cell_length_a 7.838(2)
_cell_length_b 10.632(3)
_cell_length_c 10.783(3)
_cell_measurement_reflns_used 2111
_cell_measurement_temperature 100
_cell_measurement_theta_max 27.991
_cell_measurement_theta_min 2.275
_cell_volume 776.3(4)
_computing_cell_refinement 'SAINT V8.18C (?, 2016)'
_computing_data_collection 'Bruker APEX2'
_computing_data_reduction 'SAINT V8.18C (?, 2016)'
_computing_molecular_graphics 'Olex2 (Dolomanov et al., 2009)'
_computing_publication_material 'Olex2 (Dolomanov et al., 2009)'
_computing_structure_refinement 'ShelXL (Sheldrick, 2015)'
_computing_structure_solution 'SHELXS-97 (Sheldrick, 2008)'
_diffrn_ambient_temperature 100
_diffrn_measured_fraction_theta_full 0.974
_diffrn_measured_fraction_theta_max 0.974
_diffrn_measurement_device_type 'Bruker APEX-II CCD'
_diffrn_measurement_method '\f and \w scans'
_diffrn_radiation_type MoK\a
_diffrn_radiation_wavelength 0.71073
_diffrn_reflns_av_R_equivalents 0.0266
_diffrn_reflns_av_unetI/netI 0.0483
_diffrn_reflns_Laue_measured_fraction_full 0.974
_diffrn_reflns_Laue_measured_fraction_max 0.974
_diffrn_reflns_limit_h_max 9
_diffrn_reflns_limit_h_min -6
_diffrn_reflns_limit_k_max 12
_diffrn_reflns_limit_k_min -12
_diffrn_reflns_limit_l_max 13
_diffrn_reflns_limit_l_min -11
_diffrn_reflns_number 4053
_diffrn_reflns_point_group_measured_fraction_full 0.974
_diffrn_reflns_point_group_measured_fraction_max 0.974
_diffrn_reflns_theta_full 25.242
_diffrn_reflns_theta_max 25.677
_diffrn_reflns_theta_min 2.120
_exptl_absorpt_coefficient_mu 1.669
_exptl_absorpt_correction_T_max 0.7457
_exptl_absorpt_correction_T_min 0.5933
_exptl_absorpt_correction_type multi-scan
_exptl_absorpt_process_details
'SADABS-2008/1 (Bruker,2008) was used for absorption correction. wR2(int) was 0.0743 before and 0.0376 after correction. The Ratio of minimum to maximum transmission is 0.7956. The \l/2 correction factor is 0.0015.'
_exptl_crystal_colour red
_exptl_crystal_colour_primary red
_exptl_crystal_density_diffrn 1.778
_exptl_crystal_description block
_exptl_crystal_F_000 417
_exptl_crystal_size_max 0.24
_exptl_crystal_size_mid 0.22
_exptl_crystal_size_min 0.18
_refine_diff_density_max 1.916
_refine_diff_density_min -1.457
_refine_diff_density_rms 0.315
_refine_ls_extinction_method none
_refine_ls_goodness_of_fit_ref 1.129
_refine_ls_hydrogen_treatment constr
_refine_ls_matrix_type full
_refine_ls_number_parameters 233
_refine_ls_number_reflns 2868
_refine_ls_number_restraints 6
_refine_ls_restrained_S_all 1.131
_refine_ls_R_factor_all 0.0794
_refine_ls_R_factor_gt 0.0637
_refine_ls_shift/su_max 0.000
_refine_ls_shift/su_mean 0.000
_refine_ls_structure_factor_coef Fsqd
_refine_ls_weighting_details 'w=1/[\s^2^(Fo^2^)+(0.1784P)^2^+2.1010P] where P=(Fo^2^+2Fc^2^)/3'
_refine_ls_weighting_scheme calc
_refine_ls_wR_factor_gt 0.1998
_refine_ls_wR_factor_ref 0.2501
_reflns_Friedel_coverage 0.000
_reflns_number_gt 2501
_reflns_number_total 2868
_reflns_threshold_expression 'I > 2\s(I)'
_cod_data_source_file c8ce01003j2.cif
_cod_data_source_block 1
_cod_depositor_comments 'Adding full bibliography for 7231489--7231493.cif.'
_cod_database_code 7231489
_shelx_shelxl_version_number 2014/7
_shelx_space_group_comment
;
The symmetry employed for this shelxl refinement is uniquely defined
by the following loop, which should always be used as a source of
symmetry information in preference to the above space-group names.
They are only intended as comments.
;
_shelx_estimated_absorpt_t_max 0.753
_shelx_estimated_absorpt_t_min 0.690
_olex2_refinement_description
;
1. Fixed Uiso
 At 1.2 times of:
  All C(H) groups
 At 1.5 times of:
  All O(H,H) groups
2. Uiso/Uaniso restraints and constraints
Uanis(O9) \\sim Ueq: with sigma of 0.01 and sigma for terminal atoms of 0.02
3. Others
 Fixed Sof: O9(0.5) H9A(0.5) H9B(0.5)
4.a Riding coordinates:
 O9(H9A,H9B)
4.b Rotating group:
 O8(H8A,H8B)
4.c Aromatic/amide H refined with riding coordinates:
 C11(H11), C13(H13), C9(H9), C7(H7), C5(H5), C4(H4)
;
_olex2_submission_special_instructions 'No special instructions were received'

loop_
_space_group_symop_operation_xyz
'x, y, z'
'-x, -y, -z'

loop_
_atom_site_label
_atom_site_type_symbol
_atom_site_fract_x
_atom_site_fract_y
_atom_site_fract_z
_atom_site_U_iso_or_equiv
_atom_site_adp_type
_atom_site_occupancy
_atom_site_site_symmetry_order
_atom_site_calc_flag
_atom_site_refinement_flags_posn
_atom_site_refinement_flags_adp
_atom_site_refinement_flags_occupancy
Co1 Co 0.0000 0.5000 0.5000 0.0125(4) Uani 1 2 d S T P
Co2 Co 0.54686(9) 0.29901(8) 1.24929(7) 0.0147(3) Uani 1 1 d . . .
N1 N 0.2952(6) 0.2317(5) 1.1243(5) 0.0149(10) Uani 1 1 d . . .
O5 O 0.0624(6) 0.0104(4) 0.7643(4) 0.0209(9) Uani 1 1 d . . .
C12 C -0.0142(7) 0.2181(6) 1.1069(6) 0.0143(11) Uani 1 1 d . . .
C10 C 0.0959(8) 0.1056(6) 0.9052(6) 0.0140(11) Uani 1 1 d . . .
C6 C 0.1553(8) 0.0580(6) 0.6799(5) 0.0148(11) Uani 1 1 d . . .
C11 C -0.0482(8) 0.1374(6) 0.9631(6) 0.0171(12) Uani 1 1 d . . .
H11 H -0.1649 0.1056 0.9073 0.020 Uiso 1 1 calc R . .
C13 C 0.1575(8) 0.2620(6) 1.1847(6) 0.0166(12) Uani 1 1 d . . .
H13 H 0.1785 0.3147 1.2831 0.020 Uiso 1 1 calc R . .
C9 C 0.2648(8) 0.1556(6) 0.9867(6) 0.0152(11) Uani 1 1 d . . .
H9 H 0.3624 0.1353 0.9438 0.018 Uiso 1 1 calc R . .
C7 C 0.1896(8) 0.1995(6) 0.6973(6) 0.0163(12) Uani 1 1 d . . .
H7 H 0.1591 0.2698 0.7734 0.020 Uiso 1 1 calc R . .
C5 C 0.1990(8) -0.0473(6) 0.5693(6) 0.0172(12) Uani 1 1 d . . .
H5 H 0.1733 -0.1439 0.5579 0.021 Uiso 1 1 calc R . .
C4 C 0.2799(8) -0.0077(6) 0.4774(6) 0.0179(12) Uani 1 1 d . . .
H4 H 0.3117 -0.0779 0.4021 0.021 Uiso 1 1 calc R . .
C3 C 0.3165(7) 0.1331(6) 0.4919(6) 0.0142(11) Uani 1 1 d . . .
C2 C 0.2699(7) 0.2365(6) 0.6010(6) 0.0146(11) Uani 1 1 d . . .
C1 C 0.2797(8) 0.3867(6) 0.6148(6) 0.0163(12) Uani 1 1 d . . .
C14 C -0.1655(7) 0.2513(6) 1.1767(6) 0.0162(11) Uani 1 1 d . . .
O1 O 0.3896(6) 0.4928(4) 0.7161(5) 0.0248(10) Uani 1 1 d . . .
O2 O 0.1710(6) 0.3901(5) 0.5268(4) 0.0231(10) Uani 1 1 d . . .
C8 C 0.4113(8) 0.1705(7) 0.3908(6) 0.0187(12) Uani 1 1 d . . .
O4 O 0.4173(6) 0.0766(5) 0.2765(5) 0.0273(10) Uani 1 1 d . . .
O7 O -0.1423(5) 0.3232(5) 1.3064(4) 0.0188(9) Uani 1 1 d . . .
O6 O -0.3201(6) 0.2058(5) 1.1009(4) 0.0261(10) Uani 1 1 d . . .
O3 O 0.4879(6) 0.3065(5) 0.4289(4) 0.0232(10) Uani 1 1 d . . .
O8 O 0.1796(6) 0.5904(5) 0.4052(5) 0.0299(11) Uani 1 1 d . . .
H8A H 0.1580 0.5342 0.3163 0.045 Uiso 1 1 d GR . .
H8B H 0.2895 0.6024 0.4403 0.045 Uiso 1 1 d GR . .
O9 O 0.107(4) 0.574(3) 0.135(2) 0.133(9) Uani 0.5 1 d . U .
H9A H 0.0627 0.4861 0.0901 0.200 Uiso 0.5 1 d R . .
H9B H 0.0735 0.6181 0.0938 0.200 Uiso 0.5 1 d R . .

loop_
_atom_site_aniso_label
_atom_site_aniso_U_11
_atom_site_aniso_U_22
_atom_site_aniso_U_33
_atom_site_aniso_U_23
_atom_site_aniso_U_13
_atom_site_aniso_U_12
Co1 0.0126(6) 0.0122(6) 0.0120(6) 0.0051(5) 0.0004(4) 0.0037(4)
Co2 0.0111(5) 0.0167(5) 0.0142(5) 0.0058(4) 0.0032(3) 0.0029(3)
N1 0.011(2) 0.017(2) 0.019(2) 0.010(2) 0.0029(19) 0.0043(18)
O5 0.027(2) 0.016(2) 0.013(2) 0.0063(17) 0.0045(17) -0.0046(17)
C12 0.015(3) 0.013(3) 0.018(3) 0.007(2) 0.009(2) 0.007(2)
C10 0.022(3) 0.012(3) 0.011(3) 0.007(2) 0.006(2) 0.005(2)
C6 0.018(3) 0.017(3) 0.008(2) 0.007(2) 0.003(2) 0.003(2)
C11 0.013(3) 0.016(3) 0.018(3) 0.009(2) -0.002(2) -0.002(2)
C13 0.017(3) 0.020(3) 0.012(3) 0.006(2) 0.005(2) 0.007(2)
C9 0.018(3) 0.016(3) 0.015(3) 0.009(2) 0.006(2) 0.006(2)
C7 0.025(3) 0.016(3) 0.011(3) 0.007(2) 0.006(2) 0.007(2)
C5 0.022(3) 0.012(3) 0.020(3) 0.008(2) 0.005(2) 0.008(2)
C4 0.018(3) 0.015(3) 0.017(3) 0.003(2) 0.006(2) 0.005(2)
C3 0.011(2) 0.021(3) 0.013(3) 0.011(2) 0.000(2) 0.003(2)
C2 0.014(3) 0.016(3) 0.017(3) 0.011(2) 0.001(2) 0.005(2)
C1 0.019(3) 0.017(3) 0.019(3) 0.012(2) 0.008(2) 0.007(2)
C14 0.012(3) 0.015(3) 0.016(3) 0.002(2) 0.002(2) 0.005(2)
O1 0.029(2) 0.014(2) 0.023(2) 0.0056(18) -0.0054(19) -0.0006(18)
O2 0.025(2) 0.023(2) 0.025(2) 0.0126(19) -0.0003(19) 0.0107(19)
C8 0.014(3) 0.029(3) 0.019(3) 0.016(3) 0.005(2) 0.007(2)
O4 0.029(2) 0.034(3) 0.023(2) 0.015(2) 0.012(2) 0.011(2)
O7 0.014(2) 0.023(2) 0.013(2) 0.0023(17) 0.0030(16) 0.0055(17)
O6 0.013(2) 0.037(3) 0.017(2) 0.0013(19) 0.0044(17) 0.0078(19)
O3 0.023(2) 0.026(2) 0.022(2) 0.0144(19) 0.0079(18) 0.0013(18)
O8 0.024(2) 0.032(3) 0.030(2) 0.014(2) 0.003(2) 0.002(2)
O9 0.193(19) 0.110(14) 0.110(13) 0.057(11) -0.010(12) 0.070(13)

loop_
_atom_type_symbol
_atom_type_description
_atom_type_scat_dispersion_real
_atom_type_scat_dispersion_imag
_atom_type_scat_source
C C 0.0033 0.0016 'International Tables Vol C Tables 4.2.6.8 and 6.1.1.4'
H H 0.0000 0.0000 'International Tables Vol C Tables 4.2.6.8 and 6.1.1.4'
Co Co 0.3494 0.9721 'International Tables Vol C Tables 4.2.6.8 and 6.1.1.4'
N N 0.0061 0.0033 'International Tables Vol C Tables 4.2.6.8 and 6.1.1.4'
O O 0.0106 0.0060 'International Tables Vol C Tables 4.2.6.8 and 6.1.1.4'

loop_
_geom_angle_atom_site_label_1
_geom_angle_atom_site_label_2
_geom_angle_atom_site_label_3
_geom_angle
_geom_angle_site_symmetry_1
_geom_angle_site_symmetry_3
O2 Co1 O2 180.00(17) 2_566 .
O2 Co1 O7 88.28(17) . 2_567
O2 Co1 O7 88.28(17) 2_566 1_554
O2 Co1 O7 91.72(17) . 1_554
O2 Co1 O7 91.72(17) 2_566 2_567
O2 Co1 O8 90.35(18) 2_566 .
O2 Co1 O8 90.35(18) . 2_566
O2 Co1 O8 89.65(18) . .
O2 Co1 O8 89.65(18) 2_566 2_566
O7 Co1 O7 180.0 1_554 2_567
O8 Co1 O7 91.97(18) 2_566 2_567
O8 Co1 O7 88.03(18) 2_566 1_554
O8 Co1 O7 88.03(18) . 2_567
O8 Co1 O7 91.97(18) . 1_554
O8 Co1 O8 180.0 . 2_566
N1 Co2 O7 157.64(17) . 1_655
O1 Co2 N1 96.31(18) 2_667 .
O1 Co2 O7 90.44(17) 2_667 1_655
O1 Co2 O6 105.1(2) 2_667 1_655
O6 Co2 N1 98.99(18) 1_655 .
O6 Co2 O7 58.65(15) 1_655 1_655
O3 Co2 N1 102.76(19) 1_556 .
O3 Co2 O1 103.54(18) 1_556 2_667
O3 Co2 O7 96.29(16) 1_556 1_655
O3 Co2 O6 141.54(19) 1_556 1_655
C13 N1 Co2 118.9(4) . .
C9 N1 Co2 122.0(4) . .
C9 N1 C13 119.1(5) . .
C6 O5 C10 117.8(4) . .
C11 C12 C14 119.5(5) . .
C13 C12 C11 119.9(5) . .
C13 C12 C14 120.5(5) . .
C11 C10 O5 118.1(5) . .
C9 C10 O5 120.6(5) . .
C9 C10 C11 121.0(5) . .
O5 C6 C7 122.0(5) . .
O5 C6 C5 116.1(5) . .
C7 C6 C5 121.7(5) . .
C12 C11 H11 121.6 . .
C10 C11 C12 116.8(5) . .
C10 C11 H11 121.6 . .
N1 C13 C12 121.6(5) . .
N1 C13 H13 119.2 . .
C12 C13 H13 119.2 . .
N1 C9 C10 121.6(5) . .
N1 C9 H9 119.2 . .
C10 C9 H9 119.2 . .
C6 C7 H7 120.6 . .
C6 C7 C2 118.9(5) . .
C2 C7 H7 120.6 . .
C6 C5 H5 120.9 . .
C4 C5 C6 118.3(5) . .
C4 C5 H5 120.9 . .
C5 C4 H4 119.2 . .
C5 C4 C3 121.5(5) . .
C3 C4 H4 119.2 . .
C4 C3 C8 118.8(5) . .
C2 C3 C4 119.8(5) . .
C2 C3 C8 121.4(5) . .
C7 C2 C1 115.9(5) . .
C3 C2 C7 119.8(5) . .
C3 C2 C1 123.9(5) . .
O1 C1 C2 117.1(5) . .
O2 C1 C2 115.9(5) . .
O2 C1 O1 127.0(5) . .
O7 C14 C12 122.1(5) . .
O7 C14 O6 120.1(5) . .
O6 C14 C12 117.8(5) . .
C1 O1 Co2 126.4(4) . 2_667
C1 O2 Co1 143.6(4) . .
O4 C8 C3 122.2(6) . .
O4 C8 O3 121.2(5) . .
O3 C8 C3 116.6(5) . .
Co1 O7 Co2 114.83(17) 1_556 1_455
C14 O7 Co1 152.5(4) . 1_556
C14 O7 Co2 82.3(3) . 1_455
C14 O6 Co2 98.7(3) . 1_455
C8 O3 Co2 100.4(4) . 1_554
Co1 O8 H8A 110.7 . .
Co1 O8 H8B 110.5 . .
H8A O8 H8B 108.3 . .
H9A O9 H9B 111.7 . .

loop_
_geom_bond_atom_site_label_1
_geom_bond_atom_site_label_2
_geom_bond_distance
_geom_bond_site_symmetry_2
Co1 O2 2.055(4) 2_566
Co1 O2 2.055(4) .
Co1 O7 2.118(4) 2_567
Co1 O7 2.118(4) 1_554
Co1 O8 2.084(5) .
Co1 O8 2.084(5) 2_566
Co2 N1 2.073(5) .
Co2 O1 2.008(4) 2_667
Co2 O7 2.387(4) 1_655
Co2 O6 2.025(4) 1_655
Co2 O3 2.002(4) 1_556
N1 C13 1.343(7) .
N1 C9 1.330(7) .
O5 C10 1.391(7) .
O5 C6 1.387(7) .
C12 C11 1.390(8) .
C12 C13 1.385(8) .
C12 C14 1.493(7) .
C10 C11 1.381(8) .
C10 C9 1.374(8) .
C6 C7 1.390(8) .
C6 C5 1.393(8) .
C11 H11 0.9500 .
C13 H13 0.9500 .
C9 H9 0.9500 .
C7 H7 0.9500 .
C7 C2 1.398(8) .
C5 H5 0.9500 .
C5 C4 1.372(8) .
C4 H4 0.9500 .
C4 C3 1.391(8) .
C3 C2 1.388(8) .
C3 C8 1.499(8) .
C2 C1 1.522(7) .
C1 O1 1.249(7) .
C1 O2 1.240(7) .
C14 O7 1.257(7) .
C14 O6 1.263(7) .
O1 Co2 2.009(4) 2_667
C8 O4 1.238(8) .
C8 O3 1.290(8) .
O7 Co1 2.118(4) 1_556
O7 Co2 2.387(4) 1_455
O6 Co2 2.025(4) 1_455
O3 Co2 2.002(4) 1_554
O8 H8A 0.8686 .
O8 H8B 0.8692 .
O9 H9A 0.8133 .
O9 H9B 0.8394 .

loop_
_geom_torsion_atom_site_label_1
_geom_torsion_atom_site_label_2
_geom_torsion_atom_site_label_3
_geom_torsion_atom_site_label_4
_geom_torsion
_geom_torsion_site_symmetry_4
Co2 N1 C13 C12 -179.1(4) .
Co2 N1 C9 C10 176.9(4) .
O5 C10 C11 C12 172.2(5) .
O5 C10 C9 N1 -171.4(5) .
O5 C6 C7 C2 -174.4(5) .
O5 C6 C5 C4 175.6(5) .
C12 C14 O7 Co1 44.4(11) 1_556
C12 C14 O7 Co2 175.6(5) 1_455
C12 C14 O6 Co2 -174.9(4) 1_455
C10 O5 C6 C7 -38.6(8) .
C10 O5 C6 C5 146.6(5) .
C6 O5 C10 C11 124.4(6) .
C6 O5 C10 C9 -61.6(7) .
C6 C7 C2 C3 -1.1(8) .
C6 C7 C2 C1 171.8(5) .
C6 C5 C4 C3 -0.7(9) .
C11 C12 C13 N1 1.8(9) .
C11 C12 C14 O7 179.6(5) .
C11 C12 C14 O6 -1.1(8) .
C11 C10 C9 N1 2.4(8) .
C13 N1 C9 C10 -0.9(8) .
C13 C12 C11 C10 -0.3(8) .
C13 C12 C14 O7 2.3(9) .
C13 C12 C14 O6 -178.4(5) .
C9 N1 C13 C12 -1.2(8) .
C9 C10 C11 C12 -1.7(8) .
C7 C6 C5 C4 0.8(9) .
C7 C2 C1 O1 72.2(7) .
C7 C2 C1 O2 -104.7(6) .
C5 C6 C7 C2 0.1(9) .
C5 C4 C3 C2 -0.4(9) .
C5 C4 C3 C8 177.8(5) .
C4 C3 C2 C7 1.3(8) .
C4 C3 C2 C1 -171.1(5) .
C4 C3 C8 O4 19.0(8) .
C4 C3 C8 O3 -160.7(5) .
C3 C2 C1 O1 -115.2(6) .
C3 C2 C1 O2 67.9(7) .
C3 C8 O3 Co2 -169.2(4) 1_554
C2 C3 C8 O4 -162.9(6) .
C2 C3 C8 O3 17.4(8) .
C2 C1 O1 Co2 172.7(4) 2_667
C2 C1 O2 Co1 138.8(6) .
C14 C12 C11 C10 -177.6(5) .
C14 C12 C13 N1 179.1(5) .
O1 C1 O2 Co1 -37.7(11) .
O2 C1 O1 Co2 -10.8(9) 2_667
C8 C3 C2 C7 -176.8(5) .
C8 C3 C2 C1 10.8(8) .
O4 C8 O3 Co2 11.1(6) 1_554
O7 C14 O6 Co2 4.4(6) 1_455
O6 C14 O7 Co1 -134.9(7) 1_556
O6 C14 O7 Co2 -3.7(5) 1_455
